data_4518461
loop_
_publ_author_name
'Mo, Jiayu'
'Messinis, Antonis M.'
'Oliveira, Jo\~ao C. A.'
'Demeshko, Serhiy'
'Meyer, Franc'
'Ackermann, Lutz'

_publ_section_title
;
 Iron-Catalyzed Triazole-Enabled C--H Activation with Bicyclopropylidenes
;
_journal_name_full 'ACS Catalysis'
_journal_page_first 1053
_journal_page_last 1064
_journal_paper_doi 10.1021/acscatal.0c04748
_journal_year 2021
_chemical_formula_moiety 'C14 H15 N O'
_chemical_formula_sum 'C14 H15 N O'
_chemical_formula_weight 213.27
_space_group_crystal_system monoclinic
_space_group_IT_number 14
_space_group_name_Hall '-P 2yn'
_space_group_name_H-M_alt 'P 1 21/n 1'
_atom_sites_solution_hydrogens geom
_atom_sites_solution_primary dual
_audit_creation_date 2020-01-07
_audit_creation_method
;
Olex2 1.3
(compiled Nov 21 2019 18:26:39 for OlexSys, GUI svn.r6003)
;
_cell_angle_alpha 90
_cell_angle_beta 100.194(2)
_cell_angle_gamma 90
_cell_formula_units_Z 8
_cell_length_a 13.9071(8)
_cell_length_b 9.5864(5)
_cell_length_c 16.9660(10)
_cell_measurement_reflns_used 9188
_cell_measurement_temperature 100.0
_cell_measurement_theta_max 27.115
_cell_measurement_theta_min 2.450
_cell_volume 2226.2(2)
_computing_cell_refinement 'SAINT V8.40A (?, 2016)'
_computing_data_reduction 'SAINT V8.40A (?, 2016)'
_computing_molecular_graphics 'Olex2 1.3 (Dolomanov et al., 2009)'
_computing_publication_material 'Olex2 1.3 (Dolomanov et al., 2009)'
_computing_structure_refinement 'XL  (Sheldrick, 2008)'
_computing_structure_solution 'SHELXT 2014/5 (Sheldrick, 2014)'
_diffrn_ambient_temperature 100.0
_diffrn_measured_fraction_theta_full 0.996
_diffrn_measured_fraction_theta_max 0.996
_diffrn_measurement_device_type 'Bruker D8 Venture AgMo Dual Source'
_diffrn_measurement_method '\f and \w scans'
_diffrn_radiation_type MoK\a
_diffrn_radiation_wavelength 0.71073
_diffrn_reflns_av_R_equivalents 0.0438
_diffrn_reflns_av_unetI/netI 0.0190
_diffrn_reflns_Laue_measured_fraction_full 0.996
_diffrn_reflns_Laue_measured_fraction_max 0.996
_diffrn_reflns_limit_h_max 17
_diffrn_reflns_limit_h_min -17
_diffrn_reflns_limit_k_max 12
_diffrn_reflns_limit_k_min -12
_diffrn_reflns_limit_l_max 21
_diffrn_reflns_limit_l_min -21
_diffrn_reflns_number 67587
_diffrn_reflns_point_group_measured_fraction_full 0.996
_diffrn_reflns_point_group_measured_fraction_max 0.996
_diffrn_reflns_theta_full 25.242
_diffrn_reflns_theta_max 27.134
_diffrn_reflns_theta_min 2.084
_diffrn_source_current 1.4
_diffrn_source_power 0.07
_diffrn_source_voltage 50.0
_diffrn_standards_number 0
_exptl_absorpt_coefficient_mu 0.080
_exptl_absorpt_correction_T_max 0.8878
_exptl_absorpt_correction_T_min 0.7786
_exptl_absorpt_correction_type multi-scan
_exptl_absorpt_process_details
;
SADABS-2016/2 (Bruker,2016/2) was used for absorption correction.
wR2(int) was 0.0776 before and 0.0598 after correction.
The Ratio of minimum to maximum transmission is 0.8770.
The \l/2 correction factor is Not present.
;
_exptl_crystal_colour colourless
_exptl_crystal_colour_primary colourless
_exptl_crystal_density_diffrn 1.273
_exptl_crystal_description block
_exptl_crystal_F_000 912
_exptl_crystal_size_max 0.247
_exptl_crystal_size_mid 0.182
_exptl_crystal_size_min 0.168
_refine_diff_density_max 0.570
_refine_diff_density_min -0.338
_refine_diff_density_rms 0.075
_refine_ls_extinction_method none
_refine_ls_goodness_of_fit_ref 1.087
_refine_ls_hydrogen_treatment constr
_refine_ls_matrix_type full
_refine_ls_number_parameters 289
_refine_ls_number_reflns 4911
_refine_ls_number_restraints 0
_refine_ls_restrained_S_all 1.087
_refine_ls_R_factor_all 0.0866
_refine_ls_R_factor_gt 0.0774
_refine_ls_shift/su_max 0.000
_refine_ls_shift/su_mean 0.000
_refine_ls_structure_factor_coef Fsqd
_refine_ls_weighting_details 'w=1/[\s^2^(Fo^2^)+(0.1075P)^2^+2.4007P] where P=(Fo^2^+2Fc^2^)/3'
_refine_ls_weighting_scheme calc
_refine_ls_wR_factor_gt 0.2080
_refine_ls_wR_factor_ref 0.2170
_reflns_Friedel_coverage 0.000
_reflns_number_gt 4122
_reflns_number_total 4911
_reflns_threshold_expression 'I > 2\s(I)'
_cod_data_source_file cs0c04748_si_001.cif
_cod_data_source_block mo_0913_cg_0m
_cod_database_code 4518461
_shelx_shelxl_version_number 2018/3
_shelx_space_group_comment
;
The symmetry employed for this shelxl refinement is uniquely defined
by the following loop, which should always be used as a source of
symmetry information in preference to the above space-group names.
They are only intended as comments.
;
_shelx_estimated_absorpt_t_max 0.987
_shelx_estimated_absorpt_t_min 0.981
_olex2_refinement_description
;
1. Fixed Uiso
 At 1.2 times of:
  All C(H) groups, All C(H,H) groups, All N(H) groups
2.a Secondary CH2 refined with riding coordinates:
 C6(H6A,H6B), C7(H7A,H7B), C8(H8A,H8B), C9(H9A,H9B), C10(H10A,H10B), C20(H20A,
 H20B), C21(H21A,H21B), C22(H22A,H22B), C23(H23A,H23B), C24(H24A,H24B)
2.b Aromatic/amide H refined with riding coordinates:
 N1(H1), C11(H11), C12(H12), C13(H13), C14(H14), N2(H2), C25(H25), C26(H26),
 C27(H27), C28(H28)
;
_olex2_submission_special_instructions 'No special instructions were received'

loop_
_space_group_symop_operation_xyz
'x, y, z'
'-x+1/2, y+1/2, -z+1/2'
'-x, -y, -z'
'x-1/2, -y-1/2, z-1/2'

loop_
_atom_site_label
_atom_site_type_symbol
_atom_site_fract_x
_atom_site_fract_y
_atom_site_fract_z
_atom_site_U_iso_or_equiv
_atom_site_adp_type
_atom_site_occupancy
_atom_site_site_symmetry_order
_atom_site_calc_flag
_atom_site_refinement_flags_posn
_atom_site_refinement_flags_adp
_atom_site_refinement_flags_occupancy
_atom_site_disorder_assembly
_atom_site_disorder_group
O1 O 0.41032(11) 0.59405(16) 0.65357(8) 0.0258(3) Uani 1 1 d . . . . .
N1 N 0.39724(13) 0.52853(18) 0.77923(10) 0.0227(4) Uani 1 1 d . . . . .
H1 H 0.449689 0.577169 0.798862 0.027 Uiso 1 1 calc R U . . .
C1 C 0.36310(14) 0.5370(2) 0.70044(11) 0.0206(4) Uani 1 1 d . . . . .
C2 C 0.26501(14) 0.4755(2) 0.67198(11) 0.0198(4) Uani 1 1 d . . . . .
C3 C 0.20494(14) 0.4372(2) 0.72698(11) 0.0204(4) Uani 1 1 d . . . . .
C4 C 0.24301(15) 0.4614(2) 0.81427(11) 0.0224(4) Uani 1 1 d . . . . .
C5 C 0.35288(15) 0.4438(2) 0.83440(11) 0.0231(4) Uani 1 1 d . . . . .
C6 C 0.38664(16) 0.2880(2) 0.84014(14) 0.0300(5) Uani 1 1 d . . . . .
H6A H 0.332442 0.220497 0.826022 0.036 Uiso 1 1 calc R U . . .
H6B H 0.440250 0.267583 0.810487 0.036 Uiso 1 1 calc R U . . .
C7 C 0.4209(2) 0.3055(3) 0.93055(14) 0.0424(6) Uani 1 1 d . . . . .
H7A H 0.490200 0.280067 0.948885 0.051 Uiso 1 1 calc R U . . .
H7B H 0.378340 0.258054 0.963249 0.051 Uiso 1 1 calc R U . . .
C8 C 0.40337(17) 0.4637(3) 0.92275(12) 0.0345(5) Uani 1 1 d . . . . .
H8A H 0.464297 0.519117 0.928928 0.041 Uiso 1 1 calc R U . . .
H8B H 0.359268 0.500051 0.957781 0.041 Uiso 1 1 calc R U . . .
C9 C 0.19397(18) 0.5748(2) 0.85489(13) 0.0318(5) Uani 1 1 d . . . . .
H9A H 0.235894 0.634755 0.894360 0.038 Uiso 1 1 calc R U . . .
H9B H 0.136833 0.622503 0.823037 0.038 Uiso 1 1 calc R U . . .
C10 C 0.18247(17) 0.4248(2) 0.87654(12) 0.0294(5) Uani 1 1 d . . . . .
H10A H 0.118171 0.380344 0.858121 0.035 Uiso 1 1 calc R U . . .
H10B H 0.217193 0.392591 0.929417 0.035 Uiso 1 1 calc R U . . .
C11 C 0.11170(16) 0.3858(2) 0.69728(12) 0.0274(5) Uani 1 1 d . . . . .
H11 H 0.070545 0.358032 0.733586 0.033 Uiso 1 1 calc R U . . .
C12 C 0.07814(17) 0.3745(3) 0.61523(13) 0.0319(5) Uani 1 1 d . . . . .
H12 H 0.014252 0.339910 0.596105 0.038 Uiso 1 1 calc R U . . .
C13 C 0.13763(17) 0.4136(2) 0.56092(12) 0.0300(5) Uani 1 1 d . . . . .
H13 H 0.114437 0.406611 0.504929 0.036 Uiso 1 1 calc R U . . .
C14 C 0.23078(16) 0.4627(2) 0.58947(12) 0.0250(4) Uani 1 1 d . . . . .
H14 H 0.272037 0.488106 0.552761 0.030 Uiso 1 1 calc R U . . .
O2 O 0.58812(11) 0.63370(17) 0.84210(9) 0.0294(4) Uani 1 1 d . . . . .
N2 N 0.60795(13) 0.69073(19) 0.71680(10) 0.0263(4) Uani 1 1 d . . . . .
H2 H 0.555090 0.643206 0.696868 0.032 Uiso 1 1 calc R U . . .
C15 C 0.63792(15) 0.6877(2) 0.79605(12) 0.0230(4) Uani 1 1 d . . . . .
C16 C 0.73529(14) 0.7501(2) 0.82697(12) 0.0220(4) Uani 1 1 d . . . . .
C17 C 0.79865(15) 0.7858(2) 0.77421(12) 0.0236(4) Uani 1 1 d . . . . .
C18 C 0.76620(15) 0.7558(2) 0.68690(12) 0.0262(4) Uani 1 1 d . . . . .
C19 C 0.65682(16) 0.7673(2) 0.66119(13) 0.0284(5) Uani 1 1 d . . . . .
C20 C 0.61466(19) 0.7282(3) 0.57215(14) 0.0388(6) Uani 1 1 d . . . . .
H20A H 0.664079 0.690244 0.542519 0.047 Uiso 1 1 calc R U . . .
H20B H 0.556375 0.667224 0.566004 0.047 Uiso 1 1 calc R U . . .
C21 C 0.5910(3) 0.8801(4) 0.5548(2) 0.0644(9) Uani 1 1 d . . . . .
H21A H 0.521155 0.896828 0.532647 0.077 Uiso 1 1 calc R U . . .
H21B H 0.633230 0.924380 0.520711 0.077 Uiso 1 1 calc R U . . .
C22 C 0.6193(2) 0.9186(3) 0.64418(18) 0.0441(6) Uani 1 1 d . . . . .
H22A H 0.562875 0.942880 0.669858 0.053 Uiso 1 1 calc R U . . .
H22B H 0.671104 0.990388 0.655314 0.053 Uiso 1 1 calc R U . . .
C23 C 0.82190(19) 0.6419(3) 0.65194(14) 0.0360(5) Uani 1 1 d . . . . .
H23A H 0.878892 0.599851 0.687131 0.043 Uiso 1 1 calc R U . . .
H23B H 0.784122 0.577096 0.612783 0.043 Uiso 1 1 calc R U . . .
C24 C 0.82990(18) 0.7914(3) 0.62703(14) 0.0363(6) Uani 1 1 d . . . . .
H24A H 0.892017 0.840804 0.646724 0.044 Uiso 1 1 calc R U . . .
H24B H 0.797323 0.818068 0.572436 0.044 Uiso 1 1 calc R U . . .
C25 C 0.89069(16) 0.8377(2) 0.80681(13) 0.0296(5) Uani 1 1 d . . . . .
H25 H 0.934434 0.863262 0.772150 0.036 Uiso 1 1 calc R U . . .
C26 C 0.91974(16) 0.8529(3) 0.88901(14) 0.0317(5) Uani 1 1 d . . . . .
H26 H 0.983097 0.887616 0.909923 0.038 Uiso 1 1 calc R U . . .
C27 C 0.85620(16) 0.8173(2) 0.94114(13) 0.0289(5) Uani 1 1 d . . . . .
H27 H 0.875788 0.827803 0.997373 0.035 Uiso 1 1 calc R U . . .
C28 C 0.76417(15) 0.7665(2) 0.90940(12) 0.0255(4) Uani 1 1 d . . . . .
H28 H 0.720278 0.742468 0.944236 0.031 Uiso 1 1 calc R U . . .

loop_
_atom_site_aniso_label
_atom_site_aniso_U_11
_atom_site_aniso_U_22
_atom_site_aniso_U_33
_atom_site_aniso_U_23
_atom_site_aniso_U_13
_atom_site_aniso_U_12
O1 0.0266(7) 0.0304(8) 0.0234(7) 0.0035(6) 0.0124(6) -0.0027(6)
N1 0.0267(8) 0.0235(8) 0.0194(8) 0.0004(6) 0.0078(6) -0.0089(7)
C1 0.0261(9) 0.0170(9) 0.0213(9) -0.0004(7) 0.0116(7) 0.0006(7)
C2 0.0257(9) 0.0183(9) 0.0172(8) 0.0000(7) 0.0083(7) -0.0008(7)
C3 0.0271(10) 0.0179(9) 0.0183(9) -0.0017(7) 0.0093(7) -0.0007(7)
C4 0.0279(10) 0.0242(10) 0.0172(9) 0.0003(7) 0.0096(7) -0.0039(8)
C5 0.0286(10) 0.0248(10) 0.0166(9) 0.0010(7) 0.0063(7) -0.0072(8)
C6 0.0282(10) 0.0287(11) 0.0344(11) 0.0088(9) 0.0096(9) -0.0011(9)
C7 0.0405(13) 0.0614(17) 0.0277(11) 0.0162(11) 0.0128(10) 0.0111(12)
C8 0.0329(11) 0.0524(15) 0.0177(9) 0.0012(9) 0.0032(8) -0.0140(10)
C9 0.0430(13) 0.0329(12) 0.0223(10) -0.0036(8) 0.0130(9) 0.0027(10)
C10 0.0348(11) 0.0363(12) 0.0203(9) 0.0002(8) 0.0138(8) -0.0041(9)
C11 0.0292(10) 0.0308(11) 0.0239(10) -0.0036(8) 0.0096(8) -0.0065(9)
C12 0.0313(11) 0.0377(12) 0.0274(11) -0.0066(9) 0.0069(9) -0.0096(9)
C13 0.0375(12) 0.0338(12) 0.0189(9) -0.0047(8) 0.0052(8) -0.0035(9)
C14 0.0330(11) 0.0253(10) 0.0197(9) -0.0009(7) 0.0131(8) 0.0006(8)
O2 0.0276(8) 0.0377(9) 0.0264(7) 0.0018(6) 0.0142(6) -0.0063(6)
N2 0.0260(9) 0.0298(9) 0.0252(9) 0.0000(7) 0.0104(7) -0.0097(7)
C15 0.0253(10) 0.0222(10) 0.0242(9) -0.0008(7) 0.0115(8) -0.0002(8)
C16 0.0236(9) 0.0217(9) 0.0229(9) -0.0020(7) 0.0098(7) -0.0014(7)
C17 0.0279(10) 0.0233(9) 0.0226(9) -0.0024(7) 0.0123(8) -0.0019(8)
C18 0.0280(10) 0.0300(11) 0.0231(10) -0.0053(8) 0.0118(8) -0.0070(8)
C19 0.0293(10) 0.0327(11) 0.0250(10) 0.0045(8) 0.0100(8) -0.0065(9)
C20 0.0366(12) 0.0540(16) 0.0262(11) 0.0046(10) 0.0069(9) -0.0073(11)
C21 0.084(2) 0.064(2) 0.0476(17) 0.0222(15) 0.0194(16) 0.0137(18)
C22 0.0416(14) 0.0358(13) 0.0585(17) 0.0169(12) 0.0187(12) 0.0015(11)
C23 0.0409(13) 0.0399(13) 0.0314(11) -0.0092(10) 0.0177(10) -0.0007(10)
C24 0.0373(12) 0.0471(14) 0.0292(11) -0.0046(10) 0.0184(9) -0.0120(11)
C25 0.0287(11) 0.0333(11) 0.0296(11) -0.0030(9) 0.0124(8) -0.0072(9)
C26 0.0264(10) 0.0365(12) 0.0330(11) -0.0059(9) 0.0074(9) -0.0057(9)
C27 0.0325(11) 0.0315(11) 0.0236(10) -0.0040(8) 0.0074(8) 0.0006(9)
C28 0.0285(10) 0.0274(10) 0.0237(10) 0.0000(8) 0.0128(8) 0.0020(8)

loop_
_atom_type_symbol
_atom_type_description
_atom_type_scat_dispersion_real
_atom_type_scat_dispersion_imag
_atom_type_scat_source
C C 0.0033 0.0016 'International Tables Vol C Tables 4.2.6.8 and 6.1.1.4'
H H 0.0000 0.0000 'International Tables Vol C Tables 4.2.6.8 and 6.1.1.4'
N N 0.0061 0.0033 'International Tables Vol C Tables 4.2.6.8 and 6.1.1.4'
O O 0.0106 0.0060 'International Tables Vol C Tables 4.2.6.8 and 6.1.1.4'

loop_
_geom_angle_atom_site_label_1
_geom_angle_atom_site_label_2
_geom_angle_atom_site_label_3
_geom_angle
_geom_angle_site_symmetry_1
_geom_angle_site_symmetry_3
_geom_angle_publ_flag
C1 N1 H1 118.0 . . ?
C1 N1 C5 124.01(17) . . ?
C5 N1 H1 118.0 . . ?
O1 C1 N1 122.03(18) . . ?
O1 C1 C2 121.65(17) . . ?
N1 C1 C2 116.32(16) . . ?
C3 C2 C1 120.44(17) . . ?
C14 C2 C1 119.28(17) . . ?
C14 C2 C3 120.20(18) . . ?
C2 C3 C4 117.86(17) . . ?
C11 C3 C2 118.41(18) . . ?
C11 C3 C4 123.65(17) . . ?
C3 C4 C5 111.78(16) . . ?
C3 C4 C9 116.87(18) . . ?
C3 C4 C10 120.92(17) . . ?
C9 C4 C5 119.69(18) . . ?
C10 C4 C5 118.90(17) . . ?
C10 C4 C9 59.62(14) . . ?
N1 C5 C4 108.55(16) . . ?
N1 C5 C6 114.59(17) . . ?
N1 C5 C8 112.46(17) . . ?
C4 C5 C6 113.59(17) . . ?
C4 C5 C8 118.06(17) . . ?
C8 C5 C6 88.71(17) . . ?
C5 C6 H6A 113.7 . . ?
C5 C6 H6B 113.7 . . ?
H6A C6 H6B 110.9 . . ?
C7 C6 C5 89.68(18) . . ?
C7 C6 H6A 113.7 . . ?
C7 C6 H6B 113.7 . . ?
C6 C7 H7A 113.6 . . ?
C6 C7 H7B 113.6 . . ?
C6 C7 C8 90.31(17) . . ?
H7A C7 H7B 110.9 . . ?
C8 C7 H7A 113.6 . . ?
C8 C7 H7B 113.6 . . ?
C5 C8 H8A 113.6 . . ?
C5 C8 H8B 113.6 . . ?
C7 C8 C5 89.99(18) . . ?
C7 C8 H8A 113.6 . . ?
C7 C8 H8B 113.6 . . ?
H8A C8 H8B 110.9 . . ?
C4 C9 H9A 117.8 . . ?
C4 C9 H9B 117.8 . . ?
H9A C9 H9B 114.9 . . ?
C10 C9 C4 59.90(13) . . ?
C10 C9 H9A 117.8 . . ?
C10 C9 H9B 117.8 . . ?
C4 C10 H10A 117.7 . . ?
C4 C10 H10B 117.7 . . ?
C9 C10 C4 60.48(14) . . ?
C9 C10 H10A 117.7 . . ?
C9 C10 H10B 117.7 . . ?
H10A C10 H10B 114.8 . . ?
C3 C11 H11 119.5 . . ?
C12 C11 C3 120.95(19) . . ?
C12 C11 H11 119.5 . . ?
C11 C12 H12 119.8 . . ?
C11 C12 C13 120.5(2) . . ?
C13 C12 H12 119.8 . . ?
C12 C13 H13 120.4 . . ?
C14 C13 C12 119.26(19) . . ?
C14 C13 H13 120.4 . . ?
C2 C14 H14 119.6 . . ?
C13 C14 C2 120.72(18) . . ?
C13 C14 H14 119.6 . . ?
C15 N2 H2 117.8 . . ?
C15 N2 C19 124.42(18) . . ?
C19 N2 H2 117.8 . . ?
O2 C15 N2 122.13(19) . . ?
O2 C15 C16 121.22(18) . . ?
N2 C15 C16 116.64(17) . . ?
C17 C16 C15 120.48(18) . . ?
C28 C16 C15 118.78(17) . . ?
C28 C16 C17 120.67(19) . . ?
C16 C17 C18 118.04(18) . . ?
C25 C17 C16 118.01(19) . . ?
C25 C17 C18 123.78(18) . . ?
C17 C18 C19 112.54(17) . . ?
C17 C18 C23 116.04(19) . . ?
C17 C18 C24 121.00(18) . . ?
C19 C18 C23 119.80(19) . . ?
C24 C18 C19 118.23(19) . . ?
C24 C18 C23 59.73(16) . . ?
N2 C19 C18 109.74(18) . . ?
N2 C19 C20 111.50(18) . . ?
N2 C19 C22 114.33(19) . . ?
C18 C19 C20 116.56(18) . . ?
C18 C19 C22 114.25(19) . . ?
C22 C19 C20 89.32(19) . . ?
C19 C20 H20A 113.7 . . ?
C19 C20 H20B 113.7 . . ?
H20A C20 H20B 111.0 . . ?
C21 C20 C19 89.4(2) . . ?
C21 C20 H20A 113.7 . . ?
C21 C20 H20B 113.7 . . ?
C20 C21 H21A 113.3 . . ?
C20 C21 H21B 113.3 . . ?
C20 C21 C22 91.7(2) . . ?
H21A C21 H21B 110.7 . . ?
C22 C21 H21A 113.3 . . ?
C22 C21 H21B 113.3 . . ?
C19 C22 H22A 113.9 . . ?
C19 C22 H22B 113.9 . . ?
C21 C22 C19 88.7(2) . . ?
C21 C22 H22A 113.9 . . ?
C21 C22 H22B 113.9 . . ?
H22A C22 H22B 111.1 . . ?
C18 C23 H23A 117.8 . . ?
C18 C23 H23B 117.8 . . ?
H23A C23 H23B 115.0 . . ?
C24 C23 C18 59.54(15) . . ?
C24 C23 H23A 117.8 . . ?
C24 C23 H23B 117.8 . . ?
C18 C24 C23 60.74(15) . . ?
C18 C24 H24A 117.7 . . ?
C18 C24 H24B 117.7 . . ?
C23 C24 H24A 117.7 . . ?
C23 C24 H24B 117.7 . . ?
H24A C24 H24B 114.8 . . ?
C17 C25 H25 119.4 . . ?
C26 C25 C17 121.29(19) . . ?
C26 C25 H25 119.4 . . ?
C25 C26 H26 119.8 . . ?
C25 C26 C27 120.4(2) . . ?
C27 C26 H26 119.8 . . ?
C26 C27 H27 120.5 . . ?
C28 C27 C26 118.9(2) . . ?
C28 C27 H27 120.5 . . ?
C16 C28 H28 119.6 . . ?
C27 C28 C16 120.77(18) . . ?
C27 C28 H28 119.6 . . ?

loop_
_geom_bond_atom_site_label_1
_geom_bond_atom_site_label_2
_geom_bond_distance
_geom_bond_site_symmetry_2
_geom_bond_publ_flag
O1 C1 1.244(2) . ?
N1 H1 0.8800 . ?
N1 C1 1.339(2) . ?
N1 C5 1.456(2) . ?
C1 C2 1.486(3) . ?
C2 C3 1.407(3) . ?
C2 C14 1.402(3) . ?
C3 C4 1.500(3) . ?
C3 C11 1.395(3) . ?
C4 C5 1.515(3) . ?
C4 C9 1.513(3) . ?
C4 C10 1.504(3) . ?
C5 C6 1.564(3) . ?
C5 C8 1.550(3) . ?
C6 H6A 0.9900 . ?
C6 H6B 0.9900 . ?
C6 C7 1.533(3) . ?
C7 H7A 0.9900 . ?
C7 H7B 0.9900 . ?
C7 C8 1.538(4) . ?
C8 H8A 0.9900 . ?
C8 H8B 0.9900 . ?
C9 H9A 0.9900 . ?
C9 H9B 0.9900 . ?
C9 C10 1.500(3) . ?
C10 H10A 0.9900 . ?
C10 H10B 0.9900 . ?
C11 H11 0.9500 . ?
C11 C12 1.392(3) . ?
C12 H12 0.9500 . ?
C12 C13 1.394(3) . ?
C13 H13 0.9500 . ?
C13 C14 1.383(3) . ?
C14 H14 0.9500 . ?
O2 C15 1.245(2) . ?
N2 H2 0.8800 . ?
N2 C15 1.336(3) . ?
N2 C19 1.456(2) . ?
C15 C16 1.489(3) . ?
C16 C17 1.405(3) . ?
C16 C28 1.394(3) . ?
C17 C18 1.498(3) . ?
C17 C25 1.393(3) . ?
C18 C19 1.510(3) . ?
C18 C23 1.519(3) . ?
C18 C24 1.500(3) . ?
C19 C20 1.566(3) . ?
C19 C22 1.551(3) . ?
C20 H20A 0.9900 . ?
C20 H20B 0.9900 . ?
C20 C21 1.510(4) . ?
C21 H21A 0.9900 . ?
C21 H21B 0.9900 . ?
C21 C22 1.543(4) . ?
C22 H22A 0.9900 . ?
C22 H22B 0.9900 . ?
C23 H23A 0.9900 . ?
C23 H23B 0.9900 . ?
C23 C24 1.503(4) . ?
C24 H24A 0.9900 . ?
C24 H24B 0.9900 . ?
C25 H25 0.9500 . ?
C25 C26 1.389(3) . ?
C26 H26 0.9500 . ?
C26 C27 1.399(3) . ?
C27 H27 0.9500 . ?
C27 C28 1.386(3) . ?
C28 H28 0.9500 . ?

loop_
_geom_hbond_atom_site_label_D
_geom_hbond_atom_site_label_H
_geom_hbond_atom_site_label_A
_geom_hbond_distance_DH
_geom_hbond_distance_HA
_geom_hbond_distance_DA
_geom_hbond_angle_DHA
_geom_hbond_site_symmetry_A
_geom_hbond_publ_flag
N1 H1 O2 0.88 2.01 2.863(2) 163.2 . yes
N2 H2 O1 0.88 2.07 2.919(2) 161.3 . yes

loop_
_geom_torsion_atom_site_label_1
_geom_torsion_atom_site_label_2
_geom_torsion_atom_site_label_3
_geom_torsion_atom_site_label_4
_geom_torsion
_geom_torsion_site_symmetry_1
_geom_torsion_site_symmetry_2
_geom_torsion_site_symmetry_3
_geom_torsion_site_symmetry_4
_geom_torsion_publ_flag
O1 C1 C2 C3 -167.11(18) . . . . ?
O1 C1 C2 C14 9.6(3) . . . . ?
N1 C1 C2 C3 12.3(3) . . . . ?
N1 C1 C2 C14 -170.97(18) . . . . ?
N1 C5 C6 C7 122.81(19) . . . . ?
N1 C5 C8 C7 -124.76(19) . . . . ?
C1 N1 C5 C4 -43.0(3) . . . . ?
C1 N1 C5 C6 85.2(2) . . . . ?
C1 N1 C5 C8 -175.49(19) . . . . ?
C1 C2 C3 C4 0.4(3) . . . . ?
C1 C2 C3 C11 177.17(18) . . . . ?
C1 C2 C14 C13 -176.20(19) . . . . ?
C2 C3 C4 C5 -33.0(2) . . . . ?
C2 C3 C4 C9 110.1(2) . . . . ?
C2 C3 C4 C10 179.20(19) . . . . ?
C2 C3 C11 C12 -1.0(3) . . . . ?
C3 C2 C14 C13 0.5(3) . . . . ?
C3 C4 C5 N1 51.3(2) . . . . ?
C3 C4 C5 C6 -77.5(2) . . . . ?
C3 C4 C5 C8 -179.28(18) . . . . ?
C3 C4 C9 C10 111.8(2) . . . . ?
C3 C4 C10 C9 -105.0(2) . . . . ?
C3 C11 C12 C13 0.5(4) . . . . ?
C4 C3 C11 C12 175.6(2) . . . . ?
C4 C5 C6 C7 -111.62(18) . . . . ?
C4 C5 C8 C7 107.6(2) . . . . ?
C5 N1 C1 O1 -169.52(19) . . . . ?
C5 N1 C1 C2 11.1(3) . . . . ?
C5 C4 C9 C10 -108.1(2) . . . . ?
C5 C4 C10 C9 109.4(2) . . . . ?
C5 C6 C7 C8 -8.68(17) . . . . ?
C6 C5 C8 C7 -8.58(17) . . . . ?
C6 C7 C8 C5 8.76(17) . . . . ?
C8 C5 C6 C7 8.61(17) . . . . ?
C9 C4 C5 N1 -90.7(2) . . . . ?
C9 C4 C5 C6 140.54(19) . . . . ?
C9 C4 C5 C8 38.7(3) . . . . ?
C10 C4 C5 N1 -160.23(18) . . . . ?
C10 C4 C5 C6 71.0(2) . . . . ?
C10 C4 C5 C8 -30.8(3) . . . . ?
C11 C3 C4 C5 150.4(2) . . . . ?
C11 C3 C4 C9 -66.4(3) . . . . ?
C11 C3 C4 C10 2.6(3) . . . . ?
C11 C12 C13 C14 0.5(4) . . . . ?
C12 C13 C14 C2 -1.0(3) . . . . ?
C14 C2 C3 C4 -176.30(18) . . . . ?
C14 C2 C3 C11 0.5(3) . . . . ?
O2 C15 C16 C17 167.51(19) . . . . ?
O2 C15 C16 C28 -9.5(3) . . . . ?
N2 C15 C16 C17 -11.4(3) . . . . ?
N2 C15 C16 C28 171.52(19) . . . . ?
N2 C19 C20 C21 123.0(2) . . . . ?
N2 C19 C22 C21 -120.2(2) . . . . ?
C15 N2 C19 C18 39.1(3) . . . . ?
C15 N2 C19 C20 169.8(2) . . . . ?
C15 N2 C19 C22 -90.7(3) . . . . ?
C15 C16 C17 C18 -1.5(3) . . . . ?
C15 C16 C17 C25 -177.00(19) . . . . ?
C15 C16 C28 C27 176.6(2) . . . . ?
C16 C17 C18 C19 32.0(3) . . . . ?
C16 C17 C18 C23 -111.3(2) . . . . ?
C16 C17 C18 C24 179.8(2) . . . . ?
C16 C17 C25 C26 0.6(3) . . . . ?
C17 C16 C28 C27 -0.4(3) . . . . ?
C17 C18 C19 N2 -48.1(2) . . . . ?
C17 C18 C19 C20 -176.07(19) . . . . ?
C17 C18 C19 C22 81.8(2) . . . . ?
C17 C18 C23 C24 -112.2(2) . . . . ?
C17 C18 C24 C23 104.0(2) . . . . ?
C17 C25 C26 C27 -0.6(4) . . . . ?
C18 C17 C25 C26 -174.7(2) . . . . ?
C18 C19 C20 C21 -110.0(2) . . . . ?
C18 C19 C22 C21 112.2(2) . . . . ?
C19 N2 C15 O2 171.9(2) . . . . ?
C19 N2 C15 C16 -9.2(3) . . . . ?
C19 C18 C23 C24 107.3(2) . . . . ?
C19 C18 C24 C23 -109.9(2) . . . . ?
C19 C20 C21 C22 -7.0(2) . . . . ?
C20 C19 C22 C21 -6.8(2) . . . . ?
C20 C21 C22 C19 7.1(2) . . . . ?
C22 C19 C20 C21 7.0(2) . . . . ?
C23 C18 C19 N2 93.6(2) . . . . ?
C23 C18 C19 C20 -34.3(3) . . . . ?
C23 C18 C19 C22 -136.5(2) . . . . ?
C24 C18 C19 N2 163.02(19) . . . . ?
C24 C18 C19 C20 35.1(3) . . . . ?
C24 C18 C19 C22 -67.1(3) . . . . ?
C25 C17 C18 C19 -152.8(2) . . . . ?
C25 C17 C18 C23 63.9(3) . . . . ?
C25 C17 C18 C24 -4.9(3) . . . . ?
C25 C26 C27 C28 0.2(4) . . . . ?
C26 C27 C28 C16 0.4(3) . . . . ?
C28 C16 C17 C18 175.49(19) . . . . ?
C28 C16 C17 C25 0.0(3) . . . . ?
